data_8104538
loop_
_publ_author_name
'Kihara, K.'
'Matsumoto, T.'
'Imamura, M.'

_publ_section_title
;
 Structural change of orthorhombic-I tridymite with temperature: A study
 based on second-order thermal-vibrational parameters : structure at 693 K
;
_journal_name_full 'Zeitschrift fur Kristallographie'
_journal_page_first 27
_journal_page_last 38
_journal_volume 177
_journal_year 1986
_chemical_formula_sum 'O2 Si'
_chemical_name_common tridymite
_chemical_name_mineral 'tridymite OC at 693 K'
_space_group_IT_number 20
_space_group_name_H-M_alt 'C 2 2 21'
_symmetry_space_group_name_Hall 'C 2c 2'
_symmetry_space_group_name_H-M 'C 2 2 21'
_cell_angle_alpha 90
_cell_angle_beta 90
_cell_angle_gamma 90
_cell_formula_units_Z 8
_cell_length_a 8.742(8)
_cell_length_b 5.047(4)
_cell_length_c 8.262(5)
_cell_volume 364.5(5)
_diffrn_ambient_temperature 693
_cod_data_source_file tridymite-OC-693K.cif
_cod_data_source_block tridymite-OC-693K
_cod_original_formula_sum 'Si O2'
_cod_database_code 8104538

loop_
_space_group_symop_operation_xyz
'x, y, z'
'-x, -y, z+1/2'
'-x, y, -z+1/2'
'x, -y, -z'
'x+1/2, y+1/2, z'
'-x+1/2, -y+1/2, z+1/2'
'-x+1/2, y+1/2, -z+1/2'
'x+1/2, -y+1/2, -z'

loop_
_atom_site_label
_atom_site_occupancy
_atom_site_fract_x
_atom_site_fract_y
_atom_site_fract_z
_atom_site_adp_type
_atom_site_B_iso_or_equiv
_atom_site_type_symbol
Si 1.0 0.1673(3) 0.5099(7) 0.1878(3) Biso 3.465054 Si
O1 1.0 0.3275(13) 0.000000 0.500000 Biso 8.171943 O
O2 1.0 0.000000 0.5252(94) 0.250000 Biso 10.386411 O
O3 1.0 0.2487(41) 0.2655(37) 0.2549(37) Biso 10.167892 O

loop_
_atom_site_aniso_label
_atom_site_aniso_U_11
_atom_site_aniso_U_22
_atom_site_aniso_U_33
_atom_site_aniso_U_12
_atom_site_aniso_U_13
_atom_site_aniso_U_23
Si 0.04685 0.04400 0.04081 -0.00067 -0.00220 -0.00380
O1 0.13318 0.13201 0.04530 0.00000 0.00000 0.01436
O2 0.04917 0.21925 0.12622 0.00000 0.03000 0.00000
O3 0.15486 0.09833 0.13314 0.05879 -0.02525 0.02788
